data_7233477
loop_
_publ_author_name
'Jiyoung Lee'
'Katsuyuki Shizu'
'Hiroyuki Tanaka'
'Hiroko Nomura'
'Takuma Yasuda'
'Chihaya Adachi'

_publ_section_title
;
 Oxadiazole- and triazole-based highly-efficient thermally activated
 delayed fluorescence emitters for organic light-emitting diodes
;
_journal_name_full 'Journal of Materials Chemistry C'
_journal_page_first 4599
_journal_page_last 4604
_journal_paper_doi 10.1039/C3TC30699B
_journal_volume 1
_journal_year 2013
_chemical_formula_moiety 'C39 H25 Cl3 N4 O3'
_chemical_formula_sum 'C39 H25 Cl3 N4 O3'
_chemical_formula_weight 704.01
_space_group_IT_number 2
_space_group_name_Hall '-P 1'
_space_group_name_H-M_alt 'P -1'
_symmetry_cell_setting triclinic
_symmetry_Int_Tables_number 2
_symmetry_space_group_name_Hall '-P 1'
_symmetry_space_group_name_H-M 'P -1'
_atom_sites_solution_hydrogens geom
_atom_sites_solution_primary direct
_atom_sites_solution_secondary difmap
_cell_angle_alpha 91.65(4)
_cell_angle_beta 95.04(4)
_cell_angle_gamma 108.88(5)
_cell_formula_units_Z 2
_cell_length_a 7.599(5)
_cell_length_b 7.984(5)
_cell_length_c 27.611(15)
_cell_measurement_reflns_used 9400
_cell_measurement_temperature 123
_cell_measurement_theta_max 68.11
_cell_measurement_theta_min 3.22
_cell_volume 1576.0(17)
_computing_cell_refinement 'RAPID AUTO'
_computing_data_collection 'RAPID AUTO (Rigaku, ????)'
_computing_data_reduction 'RAPID AUTO'
_computing_molecular_graphics 'CrystalStructure 4.0'
_computing_publication_material 'CrystalStructure 4.0 (Rigaku, 2010)'
_computing_structure_refinement 'SHELXL97 (Sheldrick, 2008)'
_computing_structure_solution 'Il Milione (Burla, et al., 2007)'
_diffrn_ambient_temperature 123
_diffrn_detector_area_resol_mean 5.000
_diffrn_measured_fraction_theta_full 0.957
_diffrn_measured_fraction_theta_max 0.957
_diffrn_measurement_device_type 'Rigaku R-AXIS RAPID'
_diffrn_measurement_method \w
_diffrn_radiation_type 'Cu K\a'
_diffrn_radiation_wavelength 1.54187
_diffrn_reflns_av_R_equivalents 0.0977
_diffrn_reflns_limit_h_max 9
_diffrn_reflns_limit_h_min -8
_diffrn_reflns_limit_k_max 9
_diffrn_reflns_limit_k_min -9
_diffrn_reflns_limit_l_max 32
_diffrn_reflns_limit_l_min -33
_diffrn_reflns_number 19443
_diffrn_reflns_theta_full 68.25
_diffrn_reflns_theta_max 68.25
_diffrn_standards_interval_count .
_diffrn_standards_number 0
_exptl_absorpt_coefficient_mu 3.027
_exptl_absorpt_correction_T_max 0.739
_exptl_absorpt_correction_T_min 0.445
_exptl_absorpt_correction_type multi-scan
_exptl_absorpt_process_details 'ABSCOR (Rigaku, 1995)'
_exptl_crystal_colour yellow
_exptl_crystal_density_diffrn 1.483
_exptl_crystal_density_method 'not measured'
_exptl_crystal_description prism
_exptl_crystal_F_000 724.00
_exptl_crystal_size_max 0.200
_exptl_crystal_size_mid 0.150
_exptl_crystal_size_min 0.100
_refine_diff_density_max 0.980
_refine_diff_density_min -0.650
_refine_ls_extinction_method none
_refine_ls_goodness_of_fit_ref 0.922
_refine_ls_hydrogen_treatment constr
_refine_ls_number_parameters 442
_refine_ls_number_reflns 5525
_refine_ls_number_restraints 0
_refine_ls_R_factor_gt 0.1353
_refine_ls_shift/su_max 0.000
_refine_ls_structure_factor_coef Fsqd
_refine_ls_weighting_details 'w = 1/[\s^2^(Fo^2^)+(0.1694P)^2^+0.0000P] where P=(Fo^2^+2Fc^2^)/3'
_refine_ls_weighting_scheme calc
_refine_ls_wR_factor_ref 0.3902
_reflns_number_gt 1347
_reflns_number_total 5525
_reflns_threshold_expression F^2^>2.0\s(F^2^)
_cod_data_source_file J-Mater-Chem-C-2013-1-4599.cif
_cod_data_source_block opera1212a
_cod_original_cell_volume 1575.9(17)
_cod_database_code 7233477

loop_
_symmetry_equiv_pos_site_id
_symmetry_equiv_pos_as_xyz
1 +X,+Y,+Z
2 -X,-Y,-Z

loop_
_atom_site_label
_atom_site_type_symbol
_atom_site_fract_x
_atom_site_fract_y
_atom_site_fract_z
_atom_site_U_iso_or_equiv
_atom_site_adp_type
_atom_site_occupancy
_atom_site_symmetry_multiplicity
_atom_site_calc_flag
_atom_site_refinement_flags
_atom_site_disorder_assembly
_atom_site_disorder_group
Cl1 Cl 0.5103(5) 1.0464(5) 0.25103(11) 0.0830(13) Uani 1.0 2 d . . .
Cl2 Cl 0.5138(6) 0.7422(5) 0.30255(14) 0.1054(16) Uani 1.0 2 d . . .
Cl41 Cl 0.6820(6) 0.8035(8) 0.21335(16) 0.142(3) Uani 1.0 2 d . . .
O1 O 0.3030(11) 0.0797(11) 0.5034(3) 0.048(3) Uani 1.0 2 d . . .
O3 O 1.0203(9) 0.4988(9) 0.2512(3) 0.041(2) Uani 1.0 2 d . . .
O42 O 1.4181(11) 1.2002(10) -0.0036(3) 0.043(2) Uani 1.0 2 d . . .
N1 N 1.2977(13) 0.9783(13) 0.0707(3) 0.036(3) Uani 1.0 2 d . . .
N2 N 0.5202(13) 0.2175(13) 0.4299(4) 0.042(3) Uani 1.0 2 d . . .
N27 N 1.1028(15) 0.2630(13) 0.2655(4) 0.065(4) Uani 1.0 2 d . . .
N45 N 1.1877(14) 0.3430(13) 0.2236(4) 0.063(4) Uani 1.0 2 d . . .
C1 C 0.3543(17) 0.0826(15) 0.4165(4) 0.035(3) Uani 1.0 2 d . . .
C2 C 1.2799(15) 1.0427(15) -0.0145(4) 0.032(3) Uani 1.0 2 d . . .
C3 C 1.2156(15) 0.9247(16) 0.0238(4) 0.037(3) Uani 1.0 2 d . . .
C4 C 1.4282(16) 1.1418(16) 0.0836(4) 0.038(3) Uani 1.0 2 d . . .
C5 C 1.0635(15) 0.8351(15) -0.0737(4) 0.035(3) Uani 1.0 2 d . . .
C6 C 1.4843(15) 1.2581(16) 0.0433(5) 0.036(3) Uani 1.0 2 d . . .
C7 C 0.5148(16) 0.2894(15) 0.5599(4) 0.038(3) Uani 1.0 2 d . . .
C8 C 0.2368(17) 0.0147(16) 0.4570(5) 0.042(4) Uani 1.0 2 d . . .
C9 C 0.0744(16) -0.1148(15) 0.4470(4) 0.039(3) Uani 1.0 2 d . . .
C10 C 1.0716(14) 0.7695(14) 0.0102(4) 0.031(3) Uani 1.0 2 d . . .
C11 C 0.7339(16) 0.4351(15) 0.4895(4) 0.040(3) Uani 1.0 2 d . . .
C12 C 1.5134(15) 1.2103(15) 0.1284(4) 0.037(3) Uani 1.0 2 d . . .
C13 C 0.1156(17) -0.1285(15) 0.3624(4) 0.044(4) Uani 1.0 2 d . . .
C14 C 1.6454(15) 1.3746(16) 0.1390(4) 0.040(3) Uani 1.0 2 d . . .
C15 C 1.6134(16) 1.4180(16) 0.0532(4) 0.043(3) Uani 1.0 2 d . . .
C16 C 1.6975(15) 1.4873(15) 0.0998(5) 0.043(3) Uani 1.0 2 d . . .
C17 C 0.6516(16) 0.2639(15) 0.3920(4) 0.040(3) Uani 1.0 2 d . . .
C18 C 1.1219(14) 0.7528(14) 0.1819(4) 0.039(3) Uani 1.0 2 d . . .
C19 C 0.6745(18) 0.4295(15) 0.5736(4) 0.050(4) Uani 1.0 2 d . . .
C20 C 1.2558(15) 0.8490(16) 0.1092(4) 0.038(3) Uani 1.0 2 d . . .
C21 C 0.9953(16) 0.7202(15) -0.0370(4) 0.046(4) Uani 1.0 2 d . . .
C22 C 1.2034(15) 0.9906(16) -0.0607(4) 0.039(3) Uani 1.0 2 d . . .
C23 C 0.0021(16) -0.1914(16) 0.4016(5) 0.055(4) Uani 1.0 2 d . . .
C24 C 0.7594(16) 0.4158(14) 0.3217(4) 0.048(4) Uani 1.0 2 d . . .
C26 C 1.1742(14) 0.6033(15) 0.1789(4) 0.036(3) Uani 1.0 2 d . . .
C28 C 0.2829(16) 0.0050(15) 0.3720(4) 0.044(4) Uani 1.0 2 d . . .
C29 C 0.7915(16) 0.5071(15) 0.5358(5) 0.048(4) Uani 1.0 2 d . . .
C30 C 1.3107(15) 0.7018(16) 0.1059(4) 0.046(4) Uani 1.0 2 d . . .
C31 C 1.2713(14) 0.5745(15) 0.1405(4) 0.046(4) Uani 1.0 2 d . . .
C32 C 0.9118(15) 0.2246(14) 0.3574(4) 0.042(3) Uani 1.0 2 d . . .
C33 C 1.1304(15) 0.4766(16) 0.2173(4) 0.040(3) Uani 1.0 2 d . . .
C34 C 1.1585(14) 0.8777(15) 0.1461(4) 0.046(4) Uani 1.0 2 d . . .
C35 C 0.8906(14) 0.3377(14) 0.3205(4) 0.035(3) Uani 1.0 2 d . . .
C36 C 1.0142(17) 0.3626(16) 0.2803(4) 0.047(4) Uani 1.0 2 d . . .
C37 C 0.7933(16) 0.1866(15) 0.3918(4) 0.046(4) Uani 1.0 2 d . . .
C38 C 0.6394(15) 0.3793(14) 0.3561(4) 0.046(4) Uani 1.0 2 d . . .
C39 C 0.643(2) 0.9006(18) 0.2633(5) 0.090(5) Uani 1.0 2 d . . .
C43 C 0.4623(18) 0.2209(15) 0.5135(5) 0.040(3) Uani 1.0 2 d . . .
C44 C 0.5843(16) 0.2971(15) 0.4753(4) 0.034(3) Uani 1.0 2 d . . .
H5 H 1.0132 0.8052 -0.1067 0.0421 Uiso 1.0 2 calc R . .
H7 H 0.4370 0.2378 0.5844 0.0454 Uiso 1.0 2 calc R . .
H9 H 0.0033 -0.1573 0.4734 0.0471 Uiso 1.0 2 calc R . .
H10 H 1.0224 0.6925 0.0349 0.0373 Uiso 1.0 2 calc R . .
H11 H 0.8090 0.4896 0.4649 0.0482 Uiso 1.0 2 calc R . .
H12 H 1.4784 1.1378 0.1549 0.0449 Uiso 1.0 2 calc R . .
H13 H 0.0744 -0.1793 0.3301 0.0528 Uiso 1.0 2 calc R . .
H14 H 1.7003 1.4120 0.1714 0.0484 Uiso 1.0 2 calc R . .
H15 H 1.6507 1.4898 0.0267 0.0517 Uiso 1.0 2 calc R . .
H16 H 1.7850 1.6037 0.1052 0.0513 Uiso 1.0 2 calc R . .
H18 H 1.0596 0.7719 0.2089 0.0474 Uiso 1.0 2 calc R . .
H19 H 0.7073 0.4741 0.6066 0.0598 Uiso 1.0 2 calc R . .
H21 H 0.8982 0.6104 -0.0448 0.0550 Uiso 1.0 2 calc R . .
H22 H 1.2501 1.0672 -0.0857 0.0469 Uiso 1.0 2 calc R . .
H23 H -0.1166 -0.2813 0.3962 0.0662 Uiso 1.0 2 calc R . .
H24 H 0.7508 0.4978 0.2981 0.0580 Uiso 1.0 2 calc R . .
H28 H 0.3536 0.0458 0.3454 0.0526 Uiso 1.0 2 calc R . .
H29 H 0.9038 0.6042 0.5431 0.0573 Uiso 1.0 2 calc R . .
H30 H 1.3771 0.6861 0.0795 0.0549 Uiso 1.0 2 calc R . .
H31 H 1.3090 0.4723 0.1382 0.0556 Uiso 1.0 2 calc R . .
H32 H 1.0102 0.1755 0.3578 0.0501 Uiso 1.0 2 calc R . .
H34 H 1.1173 0.9779 0.1476 0.0556 Uiso 1.0 2 calc R . .
H37 H 0.8051 0.1076 0.4160 0.0556 Uiso 1.0 2 calc R . .
H38 H 0.5448 0.4334 0.3558 0.0553 Uiso 1.0 2 calc R . .
H39 H 0.7667 0.9706 0.2813 0.1075 Uiso 1.0 2 calc R . .

loop_
_atom_site_aniso_label
_atom_site_aniso_U_11
_atom_site_aniso_U_22
_atom_site_aniso_U_33
_atom_site_aniso_U_12
_atom_site_aniso_U_13
_atom_site_aniso_U_23
Cl1 0.105(4) 0.085(3) 0.053(3) 0.022(3) 0.003(2) 0.017(2)
Cl2 0.136(4) 0.102(4) 0.092(3) 0.054(3) 0.020(3) 0.022(3)
Cl41 0.091(4) 0.222(6) 0.110(4) 0.051(4) 0.017(3) -0.055(4)
O1 0.056(6) 0.047(6) 0.041(5) 0.011(5) 0.028(5) 0.018(5)
O3 0.047(5) 0.054(6) 0.032(5) 0.021(5) 0.030(4) 0.025(4)
O42 0.048(6) 0.046(6) 0.038(5) 0.017(5) 0.007(4) 0.010(4)
N1 0.039(7) 0.047(7) 0.024(5) 0.013(6) 0.007(5) 0.011(5)
N2 0.039(7) 0.049(7) 0.038(6) 0.008(6) 0.018(5) 0.011(5)
N27 0.103(9) 0.064(8) 0.059(7) 0.056(7) 0.058(7) 0.033(6)
N45 0.089(9) 0.069(8) 0.056(7) 0.045(7) 0.060(6) 0.042(6)
C1 0.039(8) 0.032(8) 0.038(7) 0.012(7) 0.013(6) 0.015(6)
C2 0.020(7) 0.035(8) 0.042(8) 0.007(6) 0.009(6) 0.015(6)
C3 0.032(8) 0.040(9) 0.047(8) 0.022(7) 0.005(6) -0.001(7)
C4 0.034(8) 0.042(9) 0.047(8) 0.022(7) 0.008(7) 0.007(7)
C5 0.043(8) 0.048(9) 0.023(6) 0.024(7) 0.009(6) 0.017(6)
C6 0.029(8) 0.028(8) 0.049(8) 0.007(7) 0.008(6) 0.007(7)
C7 0.043(8) 0.044(9) 0.033(7) 0.019(7) 0.024(6) 0.012(6)
C8 0.051(9) 0.037(9) 0.043(8) 0.019(7) 0.017(7) 0.016(7)
C9 0.047(9) 0.026(8) 0.049(8) 0.007(7) 0.036(7) 0.025(6)
C10 0.034(7) 0.026(8) 0.035(7) 0.011(6) 0.010(6) 0.014(6)
C11 0.041(8) 0.043(9) 0.041(8) 0.013(7) 0.022(6) 0.010(7)
C12 0.050(9) 0.036(8) 0.027(7) 0.012(7) 0.009(6) 0.003(6)
C13 0.055(9) 0.048(9) 0.030(7) 0.015(7) 0.013(7) 0.019(6)
C14 0.044(8) 0.048(9) 0.036(7) 0.023(7) 0.011(6) 0.004(7)
C15 0.039(8) 0.046(9) 0.054(8) 0.024(7) 0.013(7) 0.020(7)
C16 0.033(8) 0.030(8) 0.062(9) 0.006(7) 0.008(7) 0.007(7)
C17 0.036(8) 0.041(8) 0.032(7) -0.005(7) 0.006(6) -0.002(6)
C18 0.044(8) 0.052(9) 0.019(6) 0.007(7) 0.016(6) 0.011(6)
C19 0.075(11) 0.044(9) 0.039(8) 0.032(8) -0.003(8) 0.007(7)
C20 0.036(8) 0.052(9) 0.020(6) 0.006(7) 0.010(6) 0.000(6)
C21 0.049(9) 0.042(8) 0.046(8) 0.017(7) -0.003(7) -0.004(7)
C22 0.039(8) 0.045(9) 0.033(7) 0.012(7) 0.006(6) 0.007(6)
C23 0.036(8) 0.048(9) 0.076(10) 0.003(7) 0.019(8) -0.004(8)
C24 0.064(9) 0.051(9) 0.043(7) 0.027(8) 0.028(7) 0.042(7)
C26 0.037(8) 0.040(8) 0.037(7) 0.018(7) 0.008(6) 0.009(6)
C28 0.040(9) 0.041(9) 0.048(8) 0.007(7) 0.017(7) 0.000(7)
C29 0.046(8) 0.051(9) 0.054(8) 0.020(7) 0.023(7) 0.017(7)
C30 0.057(9) 0.053(9) 0.024(6) 0.011(8) 0.019(6) 0.003(6)
C31 0.041(8) 0.050(9) 0.037(7) -0.007(7) 0.028(6) 0.002(7)
C32 0.031(7) 0.049(9) 0.035(7) -0.000(7) -0.005(6) 0.013(6)
C33 0.035(8) 0.057(10) 0.033(7) 0.016(7) 0.021(6) 0.010(7)
C34 0.047(8) 0.054(9) 0.036(7) 0.011(7) 0.013(6) 0.016(7)
C35 0.036(7) 0.038(8) 0.036(7) 0.012(7) 0.018(6) 0.010(6)
C36 0.058(9) 0.044(9) 0.034(7) 0.011(8) 0.003(7) 0.015(7)
C37 0.044(8) 0.055(9) 0.043(7) 0.012(7) 0.020(6) 0.024(7)
C38 0.057(9) 0.060(9) 0.037(7) 0.032(7) 0.030(7) 0.026(7)
C39 0.104(13) 0.077(11) 0.075(11) 0.014(11) 0.007(10) -0.012(10)
C43 0.052(9) 0.020(8) 0.053(8) 0.018(7) 0.004(7) 0.011(7)
C44 0.035(8) 0.033(9) 0.036(7) 0.012(7) 0.007(6) 0.008(6)

loop_
_atom_type_symbol
_atom_type_description
_atom_type_scat_dispersion_real
_atom_type_scat_dispersion_imag
_atom_type_scat_source
C C 0.0181 0.0091
;
International Tables for Crystallography
(1992, Vol. C, Tables 4.2.6.8 and 6.1.1.4)
;
H H 0.0000 0.0000
;
International Tables for Crystallography
(1992, Vol. C, Table 6.1.1.4)
;
O O 0.0492 0.0322
;
International Tables for Crystallography
(1992, Vol. C, Tables 4.2.6.8 and 6.1.1.4)
;
N N 0.0311 0.0180
;
International Tables for Crystallography
(1992, Vol. C, Tables 4.2.6.8 and 6.1.1.4)
;
Cl Cl 0.3639 0.7018
;
International Tables for Crystallography
(1992, Vol. C, Tables 4.2.6.8 and 6.1.1.4)
;

loop_
_geom_angle_atom_site_label_1
_geom_angle_atom_site_label_2
_geom_angle_atom_site_label_3
_geom_angle
_geom_angle_publ_flag
_geom_angle_site_symmetry_1
_geom_angle_site_symmetry_2
_geom_angle_site_symmetry_3
C8 O1 C43 121.6(9) yes . . .
C33 O3 C36 102.3(10) yes . . .
C2 O42 C6 121.1(9) yes . . .
C3 N1 C4 123.7(10) yes . . .
C3 N1 C20 118.9(9) yes . . .
C4 N1 C20 117.3(8) yes . . .
C1 N2 C17 115.7(9) yes . . .
C1 N2 C44 126.9(10) yes . . .
C17 N2 C44 116.9(8) yes . . .
N45 N27 C36 105.7(10) yes . . .
N27 N45 C33 104.8(10) yes . . .
N2 C1 C8 115.5(9) yes . . .
N2 C1 C28 128.9(11) yes . . .
C8 C1 C28 115.6(10) yes . . .
O42 C2 C3 119.8(9) yes . . .
O42 C2 C22 121.4(10) yes . . .
C3 C2 C22 118.7(9) yes . . .
N1 C3 C2 118.1(9) yes . . .
N1 C3 C10 125.4(10) yes . . .
C2 C3 C10 116.5(10) yes . . .
N1 C4 C6 115.7(9) yes . . .
N1 C4 C12 128.7(11) yes . . .
C6 C4 C12 115.5(10) yes . . .
C21 C5 C22 118.3(9) yes . . .
O42 C6 C4 121.0(9) yes . . .
O42 C6 C15 120.1(11) yes . . .
C4 C6 C15 118.7(11) yes . . .
C19 C7 C43 123.5(11) yes . . .
O1 C8 C1 119.3(9) yes . . .
O1 C8 C9 121.5(11) yes . . .
C1 C8 C9 119.1(10) yes . . .
C8 C9 C23 124.9(12) yes . . .
C3 C10 C21 123.6(10) yes . . .
C29 C11 C44 126.7(11) yes . . .
C4 C12 C14 126.3(11) yes . . .
C23 C13 C28 119.4(10) yes . . .
C12 C14 C16 117.9(9) yes . . .
C6 C15 C16 124.8(11) yes . . .
C14 C16 C15 116.8(9) yes . . .
N2 C17 C37 118.8(10) yes . . .
N2 C17 C38 122.8(12) yes . . .
C37 C17 C38 118.4(11) yes . . .
C26 C18 C34 121.5(10) yes . . .
C7 C19 C29 117.5(10) yes . . .
N1 C20 C30 119.3(10) yes . . .
N1 C20 C34 118.8(12) yes . . .
C30 C20 C34 121.9(11) yes . . .
C5 C21 C10 118.8(9) yes . . .
C2 C22 C5 124.1(10) yes . . .
C9 C23 C13 116.5(9) yes . . .
C35 C24 C38 120.7(11) yes . . .
C18 C26 C31 120.6(10) yes . . .
C18 C26 C33 118.9(10) yes . . .
C31 C26 C33 120.5(12) yes . . .
C1 C28 C13 124.6(11) yes . . .
C11 C29 C19 117.3(9) yes . . .
C20 C30 C31 121.5(11) yes . . .
C26 C31 C30 117.3(12) yes . . .
C35 C32 C37 120.1(12) yes . . .
O3 C33 N45 113.7(10) yes . . .
O3 C33 C26 119.0(12) yes . . .
N45 C33 C26 127.3(11) yes . . .
C18 C34 C20 117.3(12) yes . . .
C24 C35 C32 119.8(10) yes . . .
C24 C35 C36 121.9(11) yes . . .
C32 C35 C36 118.3(11) yes . . .
O3 C36 N27 113.4(10) yes . . .
O3 C36 C35 117.2(12) yes . . .
N27 C36 C35 129.1(11) yes . . .
C17 C37 C32 119.8(11) yes . . .
C17 C38 C24 121.1(12) yes . . .
Cl1 C39 Cl2 105.6(9) yes . . .
Cl1 C39 Cl41 113.2(8) yes . . .
Cl2 C39 Cl41 111.8(8) yes . . .
O1 C43 C7 119.4(11) yes . . .
O1 C43 C44 121.7(10) yes . . .
C7 C43 C44 118.8(10) yes . . .
N2 C44 C11 129.6(11) yes . . .
N2 C44 C43 114.4(9) yes . . .
C11 C44 C43 116.0(10) yes . . .
C21 C5 H5 120.842 no . . .
C22 C5 H5 120.845 no . . .
C19 C7 H7 118.254 no . . .
C43 C7 H7 118.263 no . . .
C8 C9 H9 117.559 no . . .
C23 C9 H9 117.540 no . . .
C3 C10 H10 118.216 no . . .
C21 C10 H10 118.230 no . . .
C29 C11 H11 116.642 no . . .
C44 C11 H11 116.647 no . . .
C4 C12 H12 116.866 no . . .
C14 C12 H12 116.882 no . . .
C23 C13 H13 120.314 no . . .
C28 C13 H13 120.322 no . . .
C12 C14 H14 121.063 no . . .
C16 C14 H14 121.078 no . . .
C6 C15 H15 117.582 no . . .
C16 C15 H15 117.576 no . . .
C14 C16 H16 121.615 no . . .
C15 C16 H16 121.619 no . . .
C26 C18 H18 119.248 no . . .
C34 C18 H18 119.245 no . . .
C7 C19 H19 121.233 no . . .
C29 C19 H19 121.232 no . . .
C5 C21 H21 120.616 no . . .
C10 C21 H21 120.601 no . . .
C2 C22 H22 117.975 no . . .
C5 C22 H22 117.974 no . . .
C9 C23 H23 121.774 no . . .
C13 C23 H23 121.766 no . . .
C35 C24 H24 119.645 no . . .
C38 C24 H24 119.660 no . . .
C1 C28 H28 117.724 no . . .
C13 C28 H28 117.720 no . . .
C11 C29 H29 121.340 no . . .
C19 C29 H29 121.335 no . . .
C20 C30 H30 119.274 no . . .
C31 C30 H30 119.274 no . . .
C26 C31 H31 121.345 no . . .
C30 C31 H31 121.361 no . . .
C35 C32 H32 119.928 no . . .
C37 C32 H32 119.932 no . . .
C18 C34 H34 121.358 no . . .
C20 C34 H34 121.367 no . . .
C17 C37 H37 120.112 no . . .
C32 C37 H37 120.110 no . . .
C17 C38 H38 119.463 no . . .
C24 C38 H38 119.454 no . . .
Cl1 C39 H39 108.666 no . . .
Cl2 C39 H39 108.658 no . . .
Cl41 C39 H39 108.670 no . . .

loop_
_geom_bond_atom_site_label_1
_geom_bond_atom_site_label_2
_geom_bond_distance
_geom_bond_publ_flag
_geom_bond_site_symmetry_1
_geom_bond_site_symmetry_2
Cl1 C39 1.794(18) yes . .
Cl2 C39 1.791(14) yes . .
Cl41 C39 1.656(16) yes . .
O1 C8 1.359(14) yes . .
O1 C43 1.362(13) yes . .
O3 C33 1.354(14) yes . .
O3 C36 1.361(14) yes . .
O42 C2 1.358(12) yes . .
O42 C6 1.358(14) yes . .
N1 C3 1.380(14) yes . .
N1 C4 1.374(14) yes . .
N1 C20 1.484(14) yes . .
N2 C1 1.379(13) yes . .
N2 C17 1.481(15) yes . .
N2 C44 1.366(14) yes . .
N27 N45 1.440(14) yes . .
N27 C36 1.275(19) yes . .
N45 C33 1.287(18) yes . .
C1 C8 1.496(17) yes . .
C1 C28 1.345(15) yes . .
C2 C3 1.447(16) yes . .
C2 C22 1.349(15) yes . .
C3 C10 1.377(14) yes . .
C4 C6 1.472(17) yes . .
C4 C12 1.355(15) yes . .
C5 C21 1.404(15) yes . .
C5 C22 1.362(14) yes . .
C6 C15 1.338(15) yes . .
C7 C19 1.372(15) yes . .
C7 C43 1.352(15) yes . .
C8 C9 1.329(14) yes . .
C9 C23 1.364(16) yes . .
C10 C21 1.372(15) yes . .
C11 C29 1.360(16) yes . .
C11 C44 1.321(14) yes . .
C12 C14 1.374(14) yes . .
C13 C23 1.445(17) yes . .
C13 C28 1.368(14) yes . .
C14 C16 1.427(16) yes . .
C15 C16 1.398(16) yes . .
C17 C37 1.404(19) yes . .
C17 C38 1.390(16) yes . .
C18 C26 1.377(18) yes . .
C18 C34 1.405(15) yes . .
C19 C29 1.451(17) yes . .
C20 C30 1.372(19) yes . .
C20 C34 1.368(16) yes . .
C24 C35 1.338(19) yes . .
C24 C38 1.346(16) yes . .
C26 C31 1.396(16) yes . .
C26 C33 1.472(16) yes . .
C30 C31 1.395(16) yes . .
C32 C35 1.414(16) yes . .
C32 C37 1.339(16) yes . .
C35 C36 1.494(16) yes . .
C43 C44 1.478(17) yes . .
C5 H5 0.950 no . .
C7 H7 0.950 no . .
C9 H9 0.950 no . .
C10 H10 0.950 no . .
C11 H11 0.950 no . .
C12 H12 0.950 no . .
C13 H13 0.950 no . .
C14 H14 0.950 no . .
C15 H15 0.950 no . .
C16 H16 0.950 no . .
C18 H18 0.950 no . .
C19 H19 0.950 no . .
C21 H21 0.950 no . .
C22 H22 0.950 no . .
C23 H23 0.950 no . .
C24 H24 0.950 no . .
C28 H28 0.950 no . .
C29 H29 0.950 no . .
C30 H30 0.950 no . .
C31 H31 0.950 no . .
C32 H32 0.950 no . .
C34 H34 0.950 no . .
C37 H37 0.950 no . .
C38 H38 0.950 no . .
C39 H39 1.000 no . .

loop_
_geom_contact_atom_site_label_1
_geom_contact_atom_site_label_2
_geom_contact_distance
_geom_contact_publ_flag
_geom_contact_site_symmetry_1
_geom_contact_site_symmetry_2
O1 N2 2.758(12) no . .
O3 C18 2.799(12) no . .
O3 C24 2.840(13) no . .
O42 N1 2.771(12) no . .
N27 C32 3.007(15) no . .
N45 C31 2.969(15) no . .
C1 C23 2.843(15) no . .
C1 C37 3.305(17) no . .
C1 C38 3.261(15) no . .
C1 C43 2.815(16) no . .
C2 C4 2.827(15) no . .
C2 C15 3.582(15) no . .
C2 C21 2.786(14) no . .
C3 C5 2.811(15) no . .
C3 C6 2.784(15) no . .
C3 C30 3.099(17) no . .
C3 C34 3.458(16) no . .
C4 C16 2.848(15) no . .
C4 C30 3.422(18) no . .
C4 C34 3.109(15) no . .
C6 C14 2.811(15) no . .
C7 C8 3.597(15) no . .
C7 C11 2.710(16) no . .
C8 C13 2.776(15) no . .
C8 C44 2.857(15) no . .
C9 C28 2.724(17) no . .
C9 C43 3.592(15) no . .
C10 C20 2.911(14) no . .
C10 C22 2.711(15) no . .
C10 C30 3.232(16) no . .
C11 C17 2.907(15) no . .
C11 C37 3.451(17) no . .
C12 C15 2.700(16) no . .
C12 C20 2.917(15) no . .
C12 C34 3.200(14) no . .
C17 C28 2.888(14) no . .
C17 C35 2.747(16) no . .
C18 C30 2.737(16) no . .
C19 C44 2.826(16) no . .
C20 C26 2.752(16) no . .
C24 C37 2.753(16) no . .
C26 C36 3.522(16) no . .
C28 C38 3.392(14) no . .
C29 C43 2.794(15) no . .
C31 C34 2.822(19) no . .
C32 C38 2.731(18) no . .
C33 C35 3.529(15) no . .
C37 C44 3.171(18) no . .
C38 C44 3.411(15) no . .
Cl1 C18 3.482(10) no . 1_455
Cl1 C24 3.391(11) no . 1_565
Cl1 C35 3.444(10) no . 1_565
Cl41 C31 3.481(10) no . 1_455
O1 N2 3.565(14) no . 2_656
O1 C9 3.371(16) no . 2_556
O1 C43 3.466(18) no . 2_656
O1 C44 3.436(17) no . 2_656
O42 N1 3.561(14) no . 2_875
O42 C2 3.465(16) no . 2_875
O42 C3 3.330(16) no . 2_875
O42 C15 3.447(16) no . 2_885
O42 C30 3.598(14) no . 2_875
N1 O42 3.561(14) no . 2_875
N1 C5 3.526(17) no . 2_775
N2 O1 3.565(14) no . 2_656
N2 C19 3.581(19) no . 2_666
C1 C7 3.484(19) no . 2_656
C2 O42 3.465(16) no . 2_875
C2 C6 3.540(19) no . 2_875
C2 C10 3.469(18) no . 2_775
C2 C21 3.593(19) no . 2_775
C3 O42 3.330(16) no . 2_875
C4 C22 3.397(19) no . 2_875
C5 N1 3.526(17) no . 2_775
C6 C2 3.540(19) no . 2_875
C6 C22 3.56(2) no . 2_875
C7 C1 3.484(19) no . 2_656
C7 C8 3.57(2) no . 2_656
C7 C11 3.561(19) no . 2_666
C8 C7 3.57(2) no . 2_656
C8 C43 3.46(2) no . 2_656
C9 O1 3.371(16) no . 2_556
C10 C2 3.469(18) no . 2_775
C10 C22 3.595(18) no . 2_775
C11 C7 3.561(19) no . 2_666
C11 C43 3.52(2) no . 2_666
C15 O42 3.447(16) no . 2_885
C15 C21 3.548(19) no . 2_875
C18 Cl1 3.482(10) no . 1_655
C19 N2 3.581(19) no . 2_666
C19 C23 3.60(2) no . 2_656
C19 C44 3.60(2) no . 2_666
C21 C2 3.593(19) no . 2_775
C21 C15 3.548(19) no . 2_875
C22 C4 3.397(19) no . 2_875
C22 C6 3.56(2) no . 2_875
C22 C10 3.595(18) no . 2_775
C23 C19 3.60(2) no . 2_656
C24 Cl1 3.391(11) no . 1_545
C29 C43 3.57(2) no . 2_666
C30 O42 3.598(14) no . 2_875
C31 Cl41 3.481(10) no . 1_655
C32 C39 3.588(16) no . 1_545
C35 Cl1 3.444(10) no . 1_545
C39 C32 3.588(16) no . 1_565
C43 O1 3.466(18) no . 2_656
C43 C8 3.46(2) no . 2_656
C43 C11 3.52(2) no . 2_666
C43 C29 3.57(2) no . 2_666
C44 O1 3.436(17) no . 2_656
C44 C19 3.60(2) no . 2_666
O1 H7 2.4957 no . .
O1 H9 2.4988 no . .
O3 H18 2.4487 no . .
O3 H24 2.5155 no . .
O42 H15 2.4810 no . .
O42 H22 2.5230 no . .
N1 H10 2.6420 no . .
N1 H12 2.6538 no . .
N1 H30 2.6040 no . .
N1 H34 2.6239 no . .
N2 H11 2.6253 no . .
N2 H28 2.6623 no . .
N2 H37 2.6385 no . .
N2 H38 2.6924 no . .
N27 H32 2.7527 no . .
N45 H31 2.7174 no . .
C1 H9 3.2940 no . .
C1 H13 3.2446 no . .
C1 H37 3.3677 no . .
C1 H38 3.2901 no . .
C2 H5 3.2435 no . .
C2 H10 3.2637 no . .
C3 H21 3.2729 no . .
C3 H22 3.2624 no . .
C3 H30 2.9734 no . .
C4 H14 3.2779 no . .
C4 H15 3.2749 no . .
C4 H30 3.5289 no . .
C4 H34 3.0463 no . .
C5 H10 3.2426 no . .
C6 H12 3.2538 no . .
C6 H16 3.2732 no . .
C7 H29 3.2816 no . .
C8 H23 3.2388 no . .
C8 H28 3.2738 no . .
C9 H13 3.2522 no . .
C10 H5 3.2539 no . .
C10 H30 3.1272 no . .
C11 H19 3.2683 no . .
C11 H37 3.4722 no . .
C12 H16 3.2690 no . .
C12 H34 3.0830 no . .
C13 H9 3.2478 no . .
C14 H15 3.2605 no . .
C15 H14 3.2773 no . .
C16 H12 3.2482 no . .
C17 H11 2.5891 no . .
C17 H24 3.2379 no . .
C17 H28 2.5728 no . .
C17 H32 3.2363 no . .
C18 H12 3.5276 no . .
C18 H31 3.2713 no . .
C19 H11 3.2539 no . .
C20 H10 2.5863 no . .
C20 H12 2.5896 no . .
C20 H18 3.2257 no . .
C20 H31 3.2733 no . .
C21 H22 3.2287 no . .
C22 H21 3.2383 no . .
C23 H28 3.2791 no . .
C24 H32 3.2331 no . .
C26 H30 3.2455 no . .
C26 H34 3.2860 no . .
C28 H23 3.2925 no . .
C28 H38 3.4204 no . .
C29 H7 3.2750 no . .
C30 H10 2.7891 no . .
C30 H12 3.4824 no . .
C30 H34 3.2546 no . .
C31 H18 3.2609 no . .
C32 H24 3.2426 no . .
C33 H18 2.5946 no . .
C33 H31 2.6765 no . .
C34 H10 3.2982 no . .
C34 H12 2.6235 no . .
C34 H30 3.2411 no . .
C35 H37 3.2499 no . .
C35 H38 3.1846 no . .
C36 H24 2.6369 no . .
C36 H32 2.6437 no . .
C37 H11 3.0708 no . .
C37 H28 3.2865 no . .
C37 H38 3.2603 no . .
C38 H11 3.1459 no . .
C38 H28 2.8275 no . .
C38 H37 3.2621 no . .
C43 H11 3.2362 no . .
C43 H19 3.2529 no . .
C44 H7 3.2965 no . .
C44 H29 3.2389 no . .
C44 H37 3.1266 no . .
C44 H38 3.5235 no . .
H5 H21 2.3751 no . .
H5 H22 2.2947 no . .
H7 H19 2.3147 no . .
H9 H23 2.3037 no . .
H10 H21 2.3057 no . .
H10 H30 2.8791 no . .
H11 H29 2.2811 no . .
H11 H37 3.2901 no . .
H11 H38 3.4038 no . .
H12 H14 2.2943 no . .
H12 H34 2.6116 no . .
H13 H23 2.4249 no . .
H13 H28 2.2893 no . .
H14 H16 2.4157 no . .
H15 H16 2.3367 no . .
H18 H34 2.3637 no . .
H19 H29 2.4381 no . .
H24 H38 2.2834 no . .
H28 H38 2.9557 no . .
H30 H31 2.3542 no . .
H32 H37 2.2902 no . .
Cl1 H12 2.7837 no . 1_455
Cl1 H18 3.4901 no . 1_455
Cl1 H28 2.9589 no . 1_565
Cl2 H7 3.1053 no . 2_666
Cl2 H19 3.3482 no . 2_666
Cl2 H24 3.0600 no . .
Cl2 H28 3.2794 no . 1_565
Cl2 H38 2.9694 no . .
Cl41 H14 3.3507 no . 1_445
Cl41 H18 2.9735 no . .
Cl41 H24 3.5564 no . .
O1 H9 2.7172 no . 2_556
O1 H29 3.5897 no . 2_666
O1 H37 2.7520 no . 2_656
O3 H13 3.2183 no . 1_665
O3 H14 3.0208 no . 1_445
O42 H15 2.7699 no . 2_885
O42 H21 3.5565 no . 2_775
O42 H30 2.7206 no . 2_875
N1 H5 3.5367 no . 2_775
N1 H22 3.5605 no . 2_875
N2 H19 3.5566 no . 2_666
N27 H39 2.9258 no . 1_545
N45 H5 3.4471 no . 2_765
N45 H34 3.4093 no . 1_545
C1 H7 3.4183 no . 2_656
C1 H32 3.2544 no . 1_455
C2 H30 3.4777 no . 2_875
C4 H22 3.3738 no . 2_875
C4 H31 3.4073 no . 1_565
C5 H31 3.4019 no . 2_765
C5 H34 3.0474 no . 2_775
C6 H15 3.1699 no . 2_885
C6 H21 3.3980 no . 2_775
C7 H11 3.4955 no . 2_666
C7 H23 3.3392 no . 2_556
C7 H37 3.4377 no . 2_656
C7 H38 3.3249 no . 2_666
C8 H9 3.1866 no . 2_556
C8 H29 3.5353 no . 2_666
C8 H32 3.5931 no . 1_455
C9 H9 3.2694 no . 2_556
C9 H11 3.2294 no . 1_445
C9 H29 3.5804 no . 1_445
C9 H32 3.5378 no . 1_455
C9 H37 3.1939 no . 1_455
C10 H15 3.3338 no . 1_445
C10 H15 3.5862 no . 2_875
C10 H16 3.5646 no . 1_445
C10 H21 3.2773 no . 2_765
C11 H9 3.3037 no . 1_665
C11 H9 3.5483 no . 2_656
C11 H11 3.4422 no . 2_766
C11 H23 3.5002 no . 1_665
C11 H29 3.0773 no . 2_766
C12 H22 3.5109 no . 2_875
C12 H31 3.0008 no . 1_565
C13 H19 3.5353 no . 2_656
C13 H32 2.7932 no . 1_455
C14 H5 3.5112 no . 2_875
C14 H31 2.9027 no . 1_565
C15 H10 3.2638 no . 1_665
C15 H15 3.1165 no . 2_885
C15 H30 3.3100 no . 1_565
C15 H31 3.5463 no . 1_565
C16 H10 3.2134 no . 1_665
C16 H22 3.4864 no . 2_885
C16 H30 3.3281 no . 1_565
C16 H31 3.1897 no . 1_565
C17 H23 3.4790 no . 1_665
C17 H29 3.5021 no . 2_766
C18 H14 3.4496 no . 1_445
C18 H16 3.0648 no . 1_445
C19 H38 3.0664 no . 2_666
C20 H16 3.4689 no . 1_445
C21 H10 3.2562 no . 2_765
C21 H15 3.3488 no . 1_445
C21 H15 3.5970 no . 2_875
C21 H31 3.4388 no . 2_765
C22 H10 3.5737 no . 2_775
C22 H16 3.4746 no . 2_885
C22 H30 3.4835 no . 2_875
C22 H34 3.3417 no . 2_775
C23 H7 3.2947 no . 2_556
C23 H11 3.1590 no . 1_445
C23 H32 3.1849 no . 1_455
C23 H37 3.2330 no . 1_455
C24 H13 3.3296 no . 1_665
C24 H23 2.9767 no . 1_665
C26 H5 3.5708 no . 2_765
C26 H14 3.4110 no . 1_445
C26 H16 3.4403 no . 1_445
C28 H7 3.4773 no . 2_656
C28 H32 2.8305 no . 1_455
C29 H9 3.2719 no . 1_665
C29 H11 3.0294 no . 2_766
C30 H21 2.8815 no . 2_765
C30 H22 3.3549 no . 2_875
C31 H5 3.1581 no . 2_765
C31 H21 2.9615 no . 2_765
C32 H19 3.1631 no . 2_766
C32 H29 3.0409 no . 2_766
C32 H39 2.7647 no . 1_545
C33 H14 3.2699 no . 1_445
C34 H5 3.3682 no . 2_775
C34 H16 3.0654 no . 1_445
C34 H22 3.5553 no . 2_775
C35 H19 3.3801 no . 2_766
C35 H39 2.9151 no . 1_545
C36 H19 3.5720 no . 2_766
C36 H39 3.0883 no . 1_545
C37 H7 3.3869 no . 2_656
C37 H29 2.8165 no . 2_766
C37 H39 3.4182 no . 1_545
C38 H19 3.4306 no . 2_666
C38 H23 2.8673 no . 1_665
C43 H9 3.4616 no . 2_556
C43 H37 3.5121 no . 2_656
H5 N1 3.5367 no . 2_775
H5 N45 3.4471 no . 2_765
H5 C14 3.5112 no . 2_875
H5 C26 3.5708 no . 2_765
H5 C31 3.1581 no . 2_765
H5 C34 3.3682 no . 2_775
H5 H31 2.7679 no . 2_765
H5 H34 2.5063 no . 2_775
H7 Cl2 3.1053 no . 2_666
H7 C1 3.4183 no . 2_656
H7 C23 3.2947 no . 2_556
H7 C28 3.4773 no . 2_656
H7 C37 3.3869 no . 2_656
H7 H9 3.4299 no . 2_556
H7 H11 3.5265 no . 2_666
H7 H23 2.6650 no . 2_556
H7 H37 2.7753 no . 2_656
H7 H38 3.0192 no . 2_666
H9 O1 2.7172 no . 2_556
H9 C8 3.1866 no . 2_556
H9 C9 3.2694 no . 2_556
H9 C11 3.3037 no . 1_445
H9 C11 3.5483 no . 2_656
H9 C29 3.2719 no . 1_445
H9 C43 3.4616 no . 2_556
H9 H7 3.4299 no . 2_556
H9 H9 2.8909 no . 2_556
H9 H11 2.7184 no . 1_445
H9 H29 2.7273 no . 1_445
H9 H37 3.3292 no . 1_455
H9 H37 3.2221 no . 2_656
H10 C15 3.2638 no . 1_445
H10 C16 3.2134 no . 1_445
H10 C21 3.2562 no . 2_765
H10 C22 3.5737 no . 2_775
H10 H10 3.4849 no . 2_765
H10 H15 2.7488 no . 1_445
H10 H16 2.7181 no . 1_445
H10 H21 2.6901 no . 2_765
H10 H22 3.5858 no . 2_775
H11 C7 3.4955 no . 2_666
H11 C9 3.2294 no . 1_665
H11 C11 3.4422 no . 2_766
H11 C23 3.1590 no . 1_665
H11 C29 3.0294 no . 2_766
H11 H7 3.5265 no . 2_666
H11 H9 2.7184 no . 1_665
H11 H11 3.3006 no . 2_766
H11 H23 2.6432 no . 1_665
H11 H29 2.5509 no . 2_766
H12 Cl1 2.7837 no . 1_655
H12 H31 3.3464 no . 1_565
H13 O3 3.2183 no . 1_445
H13 C24 3.3296 no . 1_445
H13 H18 3.3475 no . 1_445
H13 H24 2.9764 no . 1_445
H13 H32 3.1115 no . 1_455
H13 H39 3.1738 no . 1_445
H14 Cl41 3.3507 no . 1_665
H14 O3 3.0208 no . 1_665
H14 C18 3.4496 no . 1_665
H14 C26 3.4110 no . 1_665
H14 C33 3.2699 no . 1_665
H14 H18 3.3219 no . 1_665
H14 H24 3.5078 no . 1_665
H14 H31 3.2236 no . 1_565
H15 O42 2.7699 no . 2_885
H15 C6 3.1699 no . 2_885
H15 C10 3.3338 no . 1_665
H15 C10 3.5862 no . 2_875
H15 C15 3.1165 no . 2_885
H15 C21 3.3488 no . 1_665
H15 C21 3.5970 no . 2_875
H15 H10 2.7488 no . 1_665
H15 H15 2.6661 no . 2_885
H15 H21 2.8194 no . 1_665
H15 H30 3.3781 no . 1_565
H15 H30 3.1733 no . 2_875
H16 C10 3.5646 no . 1_665
H16 C18 3.0648 no . 1_665
H16 C20 3.4689 no . 1_665
H16 C22 3.4746 no . 2_885
H16 C26 3.4403 no . 1_665
H16 C34 3.0654 no . 1_665
H16 H10 2.7181 no . 1_665
H16 H18 3.3575 no . 1_665
H16 H22 2.7885 no . 2_885
H16 H30 3.3918 no . 1_565
H16 H34 3.3277 no . 1_665
H18 Cl1 3.4901 no . 1_655
H18 Cl41 2.9735 no . .
H18 H13 3.3475 no . 1_665
H18 H14 3.3219 no . 1_445
H18 H16 3.3575 no . 1_445
H19 Cl2 3.3482 no . 2_666
H19 N2 3.5566 no . 2_666
H19 C13 3.5353 no . 2_656
H19 C32 3.1631 no . 2_766
H19 C35 3.3801 no . 2_766
H19 C36 3.5720 no . 2_766
H19 C38 3.4306 no . 2_666
H19 H32 2.9973 no . 2_766
H19 H38 2.5520 no . 2_666
H21 O42 3.5565 no . 2_775
H21 C6 3.3980 no . 2_775
H21 C10 3.2773 no . 2_765
H21 C30 2.8815 no . 2_765
H21 C31 2.9615 no . 2_765
H21 H10 2.6901 no . 2_765
H21 H15 2.8194 no . 1_445
H21 H30 2.6851 no . 2_765
H21 H31 2.8417 no . 2_765
H22 N1 3.5605 no . 2_875
H22 C4 3.3738 no . 2_875
H22 C12 3.5109 no . 2_875
H22 C16 3.4864 no . 2_885
H22 C30 3.3549 no . 2_875
H22 C34 3.5553 no . 2_775
H22 H10 3.5858 no . 2_775
H22 H16 2.7885 no . 2_885
H22 H30 2.8668 no . 2_875
H22 H34 3.0536 no . 2_775
H23 C7 3.3392 no . 2_556
H23 C11 3.5002 no . 1_445
H23 C17 3.4790 no . 1_445
H23 C24 2.9767 no . 1_445
H23 C38 2.8673 no . 1_445
H23 H7 2.6650 no . 2_556
H23 H11 2.6432 no . 1_445
H23 H24 3.0905 no . 1_445
H23 H37 3.3826 no . 1_455
H23 H38 2.9343 no . 1_445
H24 Cl2 3.0600 no . .
H24 Cl41 3.5564 no . .
H24 H13 2.9764 no . 1_665
H24 H14 3.5078 no . 1_445
H24 H23 3.0905 no . 1_665
H28 Cl1 2.9589 no . 1_545
H28 Cl2 3.2794 no . 1_545
H28 H32 3.1437 no . 1_455
H29 O1 3.5897 no . 2_666
H29 C8 3.5353 no . 2_666
H29 C9 3.5804 no . 1_665
H29 C11 3.0773 no . 2_766
H29 C17 3.5021 no . 2_766
H29 C32 3.0409 no . 2_766
H29 C37 2.8165 no . 2_766
H29 H9 2.7273 no . 1_665
H29 H11 2.5509 no . 2_766
H29 H29 3.5393 no . 2_766
H29 H32 3.1094 no . 2_766
H29 H37 2.7537 no . 2_766
H30 O42 2.7206 no . 2_875
H30 C2 3.4777 no . 2_875
H30 C15 3.3100 no . 1_545
H30 C16 3.3281 no . 1_545
H30 C22 3.4835 no . 2_875
H30 H15 3.3781 no . 1_545
H30 H15 3.1733 no . 2_875
H30 H16 3.3918 no . 1_545
H30 H21 2.6851 no . 2_765
H30 H22 2.8668 no . 2_875
H31 C4 3.4073 no . 1_545
H31 C5 3.4019 no . 2_765
H31 C12 3.0008 no . 1_545
H31 C14 2.9027 no . 1_545
H31 C15 3.5463 no . 1_545
H31 C16 3.1897 no . 1_545
H31 C21 3.4388 no . 2_765
H31 H5 2.7679 no . 2_765
H31 H12 3.3464 no . 1_545
H31 H14 3.2236 no . 1_545
H31 H21 2.8417 no . 2_765
H32 C1 3.2544 no . 1_655
H32 C8 3.5931 no . 1_655
H32 C9 3.5378 no . 1_655
H32 C13 2.7932 no . 1_655
H32 C23 3.1849 no . 1_655
H32 C28 2.8305 no . 1_655
H32 H13 3.1115 no . 1_655
H32 H19 2.9973 no . 2_766
H32 H28 3.1437 no . 1_655
H32 H29 3.1094 no . 2_766
H32 H39 2.7787 no . 1_545
H34 N45 3.4093 no . 1_565
H34 C5 3.0474 no . 2_775
H34 C22 3.3417 no . 2_775
H34 H5 2.5063 no . 2_775
H34 H16 3.3277 no . 1_445
H34 H22 3.0536 no . 2_775
H37 O1 2.7520 no . 2_656
H37 C7 3.4377 no . 2_656
H37 C9 3.1939 no . 1_655
H37 C23 3.2330 no . 1_655
H37 C43 3.5121 no . 2_656
H37 H7 2.7753 no . 2_656
H37 H9 3.3292 no . 1_655
H37 H9 3.2221 no . 2_656
H37 H23 3.3826 no . 1_655
H37 H29 2.7537 no . 2_766
H38 Cl2 2.9694 no . .
H38 C7 3.3249 no . 2_666
H38 C19 3.0664 no . 2_666
H38 H7 3.0192 no . 2_666
H38 H19 2.5520 no . 2_666
H38 H23 2.9343 no . 1_665
H39 N27 2.9258 no . 1_565
H39 C32 2.7647 no . 1_565
H39 C35 2.9151 no . 1_565
H39 C36 3.0883 no . 1_565
H39 C37 3.4182 no . 1_565
H39 H13 3.1738 no . 1_665
H39 H32 2.7787 no . 1_565

loop_
_geom_torsion_atom_site_label_1
_geom_torsion_atom_site_label_2
_geom_torsion_atom_site_label_3
_geom_torsion_atom_site_label_4
_geom_torsion
_geom_torsion_publ_flag
_geom_torsion_site_symmetry_1
_geom_torsion_site_symmetry_2
_geom_torsion_site_symmetry_3
_geom_torsion_site_symmetry_4
C8 O1 C43 C7 174.9(11) no . . . .
C8 O1 C43 C44 -7.7(19) no . . . .
C43 O1 C8 C1 8.7(18) no . . . .
C43 O1 C8 C9 -175.1(11) no . . . .
C33 O3 C36 N27 -2.3(10) no . . . .
C33 O3 C36 C35 -175.6(7) no . . . .
C36 O3 C33 N45 0.1(10) no . . . .
C36 O3 C33 C26 -178.9(7) no . . . .
C2 O42 C6 C4 8.8(17) no . . . .
C2 O42 C6 C15 -176.4(11) no . . . .
C6 O42 C2 C3 -6.9(17) no . . . .
C6 O42 C2 C22 174.8(11) no . . . .
C3 N1 C4 C6 -2.6(18) no . . . .
C3 N1 C4 C12 177.9(12) no . . . .
C4 N1 C3 C2 4.3(18) no . . . .
C4 N1 C3 C10 -173.3(12) no . . . .
C3 N1 C20 C30 64.4(13) no . . . .
C3 N1 C20 C34 -113.8(11) no . . . .
C20 N1 C3 C2 -170.5(10) no . . . .
C20 N1 C3 C10 11.9(19) no . . . .
C4 N1 C20 C30 -110.8(11) no . . . .
C4 N1 C20 C34 71.1(13) no . . . .
C20 N1 C4 C6 172.3(10) no . . . .
C20 N1 C4 C12 -7(2) no . . . .
C1 N2 C17 C37 -95.0(12) no . . . .
C1 N2 C17 C38 84.1(13) no . . . .
C17 N2 C1 C8 169.8(10) no . . . .
C17 N2 C1 C28 -11.0(19) no . . . .
C1 N2 C44 C11 -174.2(12) no . . . .
C1 N2 C44 C43 2.9(19) no . . . .
C44 N2 C1 C8 -1.8(19) no . . . .
C44 N2 C1 C28 177.3(12) no . . . .
C17 N2 C44 C11 14(2) no . . . .
C17 N2 C44 C43 -168.7(10) no . . . .
C44 N2 C17 C37 77.5(13) no . . . .
C44 N2 C17 C38 -103.3(12) no . . . .
N45 N27 C36 O3 3.3(11) no . . . .
N45 N27 C36 C35 175.7(9) no . . . .
C36 N27 N45 C33 -3.0(10) no . . . .
N27 N45 C33 O3 1.8(10) no . . . .
N27 N45 C33 C26 -179.3(8) no . . . .
N2 C1 C8 O1 -4.0(18) no . . . .
N2 C1 C8 C9 179.7(11) no . . . .
N2 C1 C28 C13 -179.7(12) no . . . .
C8 C1 C28 C13 -1(2) no . . . .
C28 C1 C8 O1 176.7(12) no . . . .
C28 C1 C8 C9 0.4(19) no . . . .
O42 C2 C3 N1 0.5(18) no . . . .
O42 C2 C3 C10 178.2(10) no . . . .
O42 C2 C22 C5 -179.3(11) no . . . .
C3 C2 C22 C5 2(2) no . . . .
C22 C2 C3 N1 178.8(11) no . . . .
C22 C2 C3 C10 -3.4(18) no . . . .
N1 C3 C10 C21 -179.2(11) no . . . .
C2 C3 C10 C21 3.2(19) no . . . .
N1 C4 C6 O42 -4.0(18) no . . . .
N1 C4 C6 C15 -178.8(11) no . . . .
N1 C4 C12 C14 179.1(12) no . . . .
C6 C4 C12 C14 -0(2) no . . . .
C12 C4 C6 O42 175.7(11) no . . . .
C12 C4 C6 C15 0.8(18) no . . . .
C21 C5 C22 C2 -1(2) no . . . .
C22 C5 C21 C10 0.3(19) no . . . .
O42 C6 C15 C16 -176.8(11) no . . . .
C4 C6 C15 C16 -2(2) no . . . .
C19 C7 C43 O1 178.9(12) no . . . .
C19 C7 C43 C44 1(2) no . . . .
C43 C7 C19 C29 0(2) no . . . .
O1 C8 C9 C23 -177.4(11) no . . . .
C1 C8 C9 C23 -1(2) no . . . .
C8 C9 C23 C13 2(2) no . . . .
C3 C10 C21 C5 -2(2) no . . . .
C29 C11 C44 N2 -179.2(13) no . . . .
C29 C11 C44 C43 4(2) no . . . .
C44 C11 C29 C19 -2(2) no . . . .
C4 C12 C14 C16 1(2) no . . . .
C23 C13 C28 C1 1(2) no . . . .
C28 C13 C23 C9 -2.0(19) no . . . .
C12 C14 C16 C15 -2.1(18) no . . . .
C6 C15 C16 C14 3(2) no . . . .
N2 C17 C37 C32 179.0(8) no . . . .
N2 C17 C38 C24 -178.8(8) no . . . .
C37 C17 C38 C24 0.4(14) no . . . .
C38 C17 C37 C32 -0.2(14) no . . . .
C26 C18 C34 C20 -2.9(13) no . . . .
C34 C18 C26 C31 2.1(13) no . . . .
C34 C18 C26 C33 -179.5(8) no . . . .
C7 C19 C29 C11 0.1(19) no . . . .
N1 C20 C30 C31 -178.7(7) no . . . .
N1 C20 C34 C18 -179.8(7) no . . . .
C30 C20 C34 C18 2.1(13) no . . . .
C34 C20 C30 C31 -0.6(14) no . . . .
C35 C24 C38 C17 1.9(14) no . . . .
C38 C24 C35 C32 -4.2(14) no . . . .
C38 C24 C35 C36 174.3(8) no . . . .
C18 C26 C31 C30 -0.5(13) no . . . .
C18 C26 C33 O3 8.0(13) no . . . .
C18 C26 C33 N45 -170.8(9) no . . . .
C31 C26 C33 O3 -173.5(8) no . . . .
C31 C26 C33 N45 7.6(14) no . . . .
C33 C26 C31 C30 -178.9(8) no . . . .
C20 C30 C31 C26 -0.3(13) no . . . .
C35 C32 C37 C17 -2.0(14) no . . . .
C37 C32 C35 C24 4.3(13) no . . . .
C37 C32 C35 C36 -174.2(8) no . . . .
C24 C35 C36 O3 15.2(13) no . . . .
C24 C35 C36 N27 -156.9(10) no . . . .
C32 C35 C36 O3 -166.3(8) no . . . .
C32 C35 C36 N27 21.6(15) no . . . .
O1 C43 C44 N2 1.8(18) no . . . .
O1 C43 C44 C11 179.3(11) no . . . .
C7 C43 C44 N2 179.3(12) no . . . .
C7 C43 C44 C11 -3.2(19) no . . . .
